data_4071518
loop_
_publ_author_name
'Vicente, Jos\'e'
'Chicote, Mar\'ia Teresa'
'Mart\'inez-Mart\'inez, Antonio Jes\'us'
'Jones, Peter G.'
'Bautista, Delia'

_publ_section_title
;
 New Palladacycles Containing Terdentate [C,N,O]n&#x2212;(n= 0, 1, 2) or
 Tetradentate [N,C,O,N&#x2032;]n&#x2212;(n= 1, 2) Ligands. The First
 1,2-Dihydroquinazoline-4-yl Complexes
;
_journal_issue 13
_journal_name_full Organometallics
_journal_page_first 3254
_journal_paper_doi 10.1021/om800205g
_journal_volume 27
_journal_year 2008
_chemical_formula_sum 'C42.5 H44 F3 N4 O5.5 Pd2 S'
_chemical_formula_weight 1000.68
_chemical_name_systematic
;
 ?
;
_space_group_IT_number 15
_symmetry_cell_setting monoclinic
_symmetry_space_group_name_Hall '-C 2yc'
_symmetry_space_group_name_H-M 'C 1 2/c 1'
_atom_sites_solution_hydrogens geom
_atom_sites_solution_primary direct
_atom_sites_solution_secondary difmap
_audit_creation_method SHELXL-97
_cell_angle_alpha 90.00
_cell_angle_beta 124.729(4)
_cell_angle_gamma 90.00
_cell_formula_units_Z 8
_cell_length_a 30.039(3)
_cell_length_b 13.873(2)
_cell_length_c 24.189(3)
_cell_measurement_reflns_used 7236
_cell_measurement_temperature 133(2)
_cell_measurement_theta_max 29.87
_cell_measurement_theta_min 2.20
_cell_volume 8284.6(18)
_computing_cell_refinement 'Bruker SAINT'
_computing_data_collection 'Bruker SMART'
_computing_data_reduction 'Bruker SAINT'
_computing_molecular_graphics 'Siemens XP'
_computing_publication_material SHELXL-97
_computing_structure_refinement 'SHELXL-97 (Sheldrick, 1997)'
_computing_structure_solution 'SHELXS-97 (Sheldrick, 1990)'
_diffrn_ambient_temperature 133(2)
_diffrn_detector_area_resol_mean 8.192
_diffrn_measured_fraction_theta_full 1.000
_diffrn_measured_fraction_theta_max 1.000
_diffrn_measurement_device_type 'Bruker SMART 1000 CCD area detector'
_diffrn_measurement_method 'phi and omega scans'
_diffrn_radiation_monochromator graphite
_diffrn_radiation_source 'fine-focus sealed tube'
_diffrn_radiation_type MoK\a
_diffrn_radiation_wavelength 0.71073
_diffrn_reflns_av_R_equivalents 0.0969
_diffrn_reflns_av_sigmaI/netI 0.0787
_diffrn_reflns_limit_h_max 37
_diffrn_reflns_limit_h_min -37
_diffrn_reflns_limit_k_max 17
_diffrn_reflns_limit_k_min -17
_diffrn_reflns_limit_l_max 30
_diffrn_reflns_limit_l_min -30
_diffrn_reflns_number 54513
_diffrn_reflns_theta_full 26.00
_diffrn_reflns_theta_max 26.37
_diffrn_reflns_theta_min 1.65
_exptl_absorpt_coefficient_mu 0.983
_exptl_absorpt_correction_T_max 0.9434
_exptl_absorpt_correction_T_min 0.8356
_exptl_absorpt_correction_type multi-scan
_exptl_absorpt_process_details SADABS
_exptl_crystal_colour tablet
_exptl_crystal_density_diffrn 1.605
_exptl_crystal_density_meas ?
_exptl_crystal_density_method 'not measured'
_exptl_crystal_description orange
_exptl_crystal_F_000 4048
_exptl_crystal_size_max 0.15
_exptl_crystal_size_mid 0.11
_exptl_crystal_size_min 0.06
_refine_diff_density_max 1.640
_refine_diff_density_min -0.897
_refine_diff_density_rms 0.149
_refine_ls_extinction_method none
_refine_ls_goodness_of_fit_ref 1.068
_refine_ls_hydrogen_treatment 'H at C5,C10 free with SADI, rigid methyls, others riding'
_refine_ls_matrix_type full
_refine_ls_number_parameters 579
_refine_ls_number_reflns 8470
_refine_ls_number_restraints 615
_refine_ls_restrained_S_all 1.047
_refine_ls_R_factor_all 0.1089
_refine_ls_R_factor_gt 0.0503
_refine_ls_shift/su_max 0.004
_refine_ls_shift/su_mean 0.000
_refine_ls_structure_factor_coef Fsqd
_refine_ls_weighting_details 'calc w=1/[\s^2^(Fo^2^)+(0.0463P)^2^+73.8379P] where P=(Fo^2^+2Fc^2^)/3'
_refine_ls_weighting_scheme calc
_refine_ls_wR_factor_gt 0.1060
_refine_ls_wR_factor_ref 0.1339
_reflns_number_gt 5294
_reflns_number_total 8470
_reflns_threshold_expression >2sigma(I)
_cod_data_source_file om800205g-file009.cif
_cod_data_source_block ornj
_cod_depositor_comments
;
The following automatic conversions were performed:

'_symmetry_cell_setting' value 'Monoclinic' changed to 'monoclinic'
according to /home/saulius/struct/CIF-dictionaries/cif_core.dic
dictionary named 'cif_core.dic' version 2.4.1 from
2010-06-29.

'_geom_bond_publ_flag' value 'Y' changed to 'y'
according to /home/saulius/struct/CIF-dictionaries/cif_core.dic
dictionary named 'cif_core.dic' version 2.4.1 from 2010-06-29 (56
times).

'_geom_angle_publ_flag' value 'Y' changed to 'y' according
to /home/saulius/struct/CIF-dictionaries/cif_core.dic dictionary
named 'cif_core.dic' version 2.4.1 from 2010-06-29 (90 times).

Automatic conversion script
Id: cif_fix_values 1715 2011-07-08 13:25:40Z adriana 

The following automatic conversions were performed:

'_exptl_crystal_density_meas' value 'not measured' was changed to '?'
- the value is perceived as not measured.

Automatic conversion script
Id: cif_fix_values 3008 2015-01-20 13:52:24Z robertas 
;
_cod_original_cell_volume 8284.4(18)
_cod_original_sg_symbol_H-M 'C 2/c'
_cod_database_code 4071518

loop_
_symmetry_equiv_pos_as_xyz
'x, y, z'
'-x, y, -z+1/2'
'x+1/2, y+1/2, z'
'-x+1/2, y+1/2, -z+1/2'
'-x, -y, -z'
'x, -y, z-1/2'
'-x+1/2, -y+1/2, -z'
'x+1/2, -y+1/2, z-1/2'

loop_
_atom_site_label
_atom_site_type_symbol
_atom_site_fract_x
_atom_site_fract_y
_atom_site_fract_z
_atom_site_U_iso_or_equiv
_atom_site_adp_type
_atom_site_occupancy
_atom_site_symmetry_multiplicity
_atom_site_calc_flag
_atom_site_refinement_flags
_atom_site_disorder_assembly
_atom_site_disorder_group
Pd1 Pd 0.128054(18) 0.36504(3) 0.14036(2) 0.02094(13) Uani 1 1 d . . .
Pd2 Pd 0.254114(18) 0.45924(3) 0.19606(2) 0.02115(13) Uani 1 1 d . . .
C1 C 0.1898(2) 0.4843(4) 0.1061(3) 0.0252(14) Uani 1 1 d U . .
C2 C 0.1697(2) 0.4405(4) 0.2218(3) 0.0236(13) Uani 1 1 d U . .
C3 C 0.3401(3) 0.3589(6) 0.1124(3) 0.0441(19) Uani 1 1 d U . .
H3A H 0.3062 0.3554 0.0673 0.053 Uiso 1 1 calc R . .
H3B H 0.3573 0.2953 0.1252 0.053 Uiso 1 1 calc R . .
H3C H 0.3645 0.4055 0.1122 0.053 Uiso 1 1 calc R . .
C4 C 0.3280(3) 0.3907(5) 0.1622(3) 0.0306(15) Uani 1 1 d U . .
C5 C 0.3613(3) 0.3518(5) 0.2277(3) 0.0325(15) Uani 1 1 d DU . .
H5 H 0.385(2) 0.305(4) 0.235(3) 0.030(18) Uiso 1 1 d D . .
C6 C 0.3626(3) 0.3758(5) 0.2845(3) 0.0290(14) Uani 1 1 d U . .
C7 C 0.4098(3) 0.3434(6) 0.3521(3) 0.0438(19) Uani 1 1 d U . .
H7A H 0.4385 0.3919 0.3706 0.053 Uiso 1 1 calc R . .
H7B H 0.4234 0.2819 0.3474 0.053 Uiso 1 1 calc R . .
H7C H 0.3983 0.3350 0.3824 0.053 Uiso 1 1 calc R . .
C8 C 0.1136(3) 0.1370(5) 0.2536(3) 0.0408(17) Uani 1 1 d U . .
H8A H 0.1300 0.1758 0.2946 0.049 Uiso 1 1 calc R . .
H8B H 0.1356 0.0791 0.2630 0.049 Uiso 1 1 calc R . .
H8C H 0.0769 0.1181 0.2385 0.049 Uiso 1 1 calc R . .
C9 C 0.1113(2) 0.1948(5) 0.2000(3) 0.0284(14) Uani 1 1 d U . .
C10 C 0.1093(3) 0.1382(5) 0.1458(4) 0.0330(15) Uani 1 1 d DU . .
H10A H 0.1439(17) 0.125(5) 0.163(3) 0.04(2) Uiso 1 1 d D . .
H10B H 0.097(3) 0.079(3) 0.145(3) 0.04(2) Uiso 1 1 d D . .
C11 C 0.0806(2) 0.1777(5) 0.0759(3) 0.0283(14) Uani 1 1 d U . .
C12 C 0.0505(3) 0.1058(5) 0.0204(4) 0.0454(19) Uani 1 1 d U . .
H12A H 0.0422 0.1338 -0.0217 0.054 Uiso 1 1 calc R . .
H12B H 0.0167 0.0883 0.0153 0.054 Uiso 1 1 calc R . .
H12C H 0.0728 0.0480 0.0313 0.054 Uiso 1 1 calc R . .
C21 C 0.2060(2) 0.5305(4) 0.0647(3) 0.0262(13) Uani 1 1 d U . .
C22 C 0.2599(2) 0.5086(4) 0.0875(3) 0.0243(13) Uani 1 1 d U . .
C23 C 0.2830(3) 0.5536(5) 0.0579(3) 0.0320(15) Uani 1 1 d U . .
H23 H 0.3197 0.5414 0.0743 0.038 Uiso 1 1 calc R . .
C24 C 0.2522(3) 0.6157(5) 0.0049(3) 0.0382(17) Uani 1 1 d U . .
H24 H 0.2678 0.6456 -0.0156 0.046 Uiso 1 1 calc R . .
C25 C 0.1994(3) 0.6354(5) -0.0190(3) 0.0395(17) Uani 1 1 d U . .
H25 H 0.1786 0.6774 -0.0563 0.047 Uiso 1 1 calc R . .
C26 C 0.1765(3) 0.5939(5) 0.0114(3) 0.0355(16) Uani 1 1 d U . .
H26 H 0.1402 0.6090 -0.0045 0.043 Uiso 1 1 calc R . .
C31 C 0.0949(2) 0.4700(4) 0.0151(3) 0.0241(13) Uani 1 1 d U . .
C32 C 0.0869(2) 0.4107(5) -0.0363(3) 0.0269(13) Uani 1 1 d U . .
C33 C 0.0410(2) 0.4274(5) -0.1005(3) 0.0327(15) Uani 1 1 d U . .
H33 H 0.0344 0.3882 -0.1366 0.039 Uiso 1 1 calc R . .
C34 C 0.0047(3) 0.4996(6) -0.1130(3) 0.0389(17) Uani 1 1 d U . .
H34 H -0.0266 0.5095 -0.1572 0.047 Uiso 1 1 calc R . .
C35 C 0.0142(3) 0.5568(5) -0.0611(3) 0.0368(16) Uani 1 1 d U . .
H35 H -0.0109 0.6063 -0.0699 0.044 Uiso 1 1 calc R . .
C36 C 0.0599(3) 0.5440(5) 0.0042(3) 0.0314(14) Uani 1 1 d U . .
C37 C 0.1271(3) 0.3338(5) -0.0240(3) 0.0372(17) Uani 1 1 d U . .
H37A H 0.1542 0.3614 -0.0298 0.045 Uiso 1 1 calc R . .
H37B H 0.1081 0.2810 -0.0560 0.045 Uiso 1 1 calc R . .
H37C H 0.1451 0.3092 0.0220 0.045 Uiso 1 1 calc R . .
C38 C 0.0715(3) 0.6111(5) 0.0598(4) 0.0431(18) Uani 1 1 d U . .
H38A H 0.0832 0.5736 0.1003 0.052 Uiso 1 1 calc R . .
H38B H 0.0386 0.6472 0.0458 0.052 Uiso 1 1 calc R . .
H38C H 0.1003 0.6561 0.0695 0.052 Uiso 1 1 calc R . .
C41 C 0.1420(2) 0.4368(5) 0.2575(3) 0.0254(14) Uani 1 1 d U . .
C42 C 0.1125(2) 0.3519(5) 0.2452(3) 0.0262(13) Uani 1 1 d U . .
C43 C 0.1414(3) 0.5083(5) 0.2972(3) 0.0338(16) Uani 1 1 d U . .
H43 H 0.1623 0.5653 0.3072 0.041 Uiso 1 1 calc R . .
C44 C 0.1102(3) 0.4955(6) 0.3219(3) 0.0431(18) Uani 1 1 d U . .
H44 H 0.1091 0.5446 0.3484 0.052 Uiso 1 1 calc R . .
C45 C 0.0808(3) 0.4125(6) 0.3083(3) 0.0408(17) Uani 1 1 d U . .
H45 H 0.0595 0.4052 0.3257 0.049 Uiso 1 1 calc R . .
C46 C 0.0814(3) 0.3401(5) 0.2703(3) 0.0335(15) Uani 1 1 d U . .
H46 H 0.0609 0.2829 0.2614 0.040 Uiso 1 1 calc R . .
C51 C 0.2478(2) 0.5241(5) 0.3093(3) 0.0265(13) Uani 1 1 d U . .
C52 C 0.2758(2) 0.4690(5) 0.3674(3) 0.0278(14) Uani 1 1 d U . .
C53 C 0.3061(3) 0.5177(5) 0.4288(3) 0.0360(16) Uani 1 1 d U . .
H53 H 0.3266 0.4824 0.4696 0.043 Uiso 1 1 calc R . .
C54 C 0.3062(3) 0.6174(5) 0.4300(3) 0.0404(17) Uani 1 1 d U . .
H54 H 0.3257 0.6498 0.4721 0.049 Uiso 1 1 calc R . .
C55 C 0.2784(3) 0.6708(5) 0.3715(3) 0.0370(16) Uani 1 1 d U . .
H55 H 0.2791 0.7392 0.3737 0.044 Uiso 1 1 calc R . .
C56 C 0.2496(3) 0.6254(5) 0.3097(3) 0.0296(14) Uani 1 1 d U . .
C57 C 0.2746(3) 0.3617(5) 0.3663(3) 0.0393(17) Uani 1 1 d U . .
H57A H 0.2410 0.3393 0.3600 0.047 Uiso 1 1 calc R . .
H57B H 0.3057 0.3369 0.4090 0.047 Uiso 1 1 calc R . .
H57C H 0.2761 0.3383 0.3292 0.047 Uiso 1 1 calc R . .
C58 C 0.2200(3) 0.6809(5) 0.2454(3) 0.0382(16) Uani 1 1 d U . .
H58A H 0.1809 0.6719 0.2224 0.046 Uiso 1 1 calc R . .
H58B H 0.2309 0.6578 0.2164 0.046 Uiso 1 1 calc R . .
H58C H 0.2288 0.7496 0.2550 0.046 Uiso 1 1 calc R . .
O1 O 0.32720(16) 0.4242(3) 0.28536(19) 0.0280(10) Uani 1 1 d U . .
O2 O 0.08207(16) 0.2619(3) 0.0625(2) 0.0251(9) Uani 1 1 d U . .
N1 N 0.14201(19) 0.4540(4) 0.0845(2) 0.0219(11) Uani 1 1 d U . .
N2 N 0.2163(2) 0.4768(4) 0.2440(2) 0.0234(11) Uani 1 1 d U . .
N3 N 0.28825(19) 0.4507(4) 0.1459(2) 0.0231(11) Uani 1 1 d U . .
N4 N 0.11307(18) 0.2872(4) 0.1990(2) 0.0234(11) Uani 1 1 d U . .
S1 S 0.45917(17) 0.5880(4) 0.1224(2) 0.0689(17) Uani 0.564(7) 1 d PDU A 1
O3 O 0.5035(5) 0.5471(17) 0.1248(11) 0.119(9) Uani 0.564(7) 1 d PDU A 1
O4 O 0.4120(6) 0.5283(14) 0.0962(10) 0.142(10) Uani 0.564(7) 1 d PDU A 1
O5 O 0.4732(8) 0.6434(17) 0.1812(7) 0.149(10) Uani 0.564(7) 1 d PDU A 1
C99 C 0.4421(5) 0.6715(9) 0.0684(7) 0.052(4) Uani 0.564(7) 1 d PDU A 1
F1 F 0.4205(7) 0.6430(14) 0.0038(6) 0.099(6) Uani 0.564(7) 1 d PDU A 1
F2 F 0.4031(5) 0.7335(9) 0.0576(8) 0.151(6) Uani 0.564(7) 1 d PDU A 1
F3 F 0.4828(5) 0.7273(9) 0.0781(7) 0.139(5) Uani 0.564(7) 1 d PDU A 1
S1' S 0.4454(2) 0.5823(5) 0.0734(3) 0.063(2) Uani 0.436(7) 1 d PDU A 2
O3' O 0.4107(9) 0.5143(15) 0.0791(14) 0.079(6) Uiso 0.436(7) 1 d PDU A 2
O4' O 0.4238(11) 0.6144(19) 0.0067(8) 0.067(7) Uiso 0.436(7) 1 d PDU A 2
O5' O 0.4991(6) 0.5405(15) 0.1122(11) 0.052(5) Uiso 0.436(7) 1 d PDU A 2
C99' C 0.4455(6) 0.6724(11) 0.1148(8) 0.048(4) Uiso 0.436(7) 1 d PDU A 2
F1' F 0.4660(10) 0.6630(15) 0.1811(9) 0.097(6) Uiso 0.436(7) 1 d PDU A 2
F2' F 0.3964(6) 0.7089(13) 0.0935(9) 0.118(6) Uiso 0.436(7) 1 d PDU A 2
F3' F 0.4762(6) 0.7489(10) 0.1266(8) 0.106(5) Uiso 0.436(7) 1 d PDU A 2
C96 C -0.0097(9) 0.189(2) 0.7291(9) 0.101(8) Uiso 0.50 1 d PDU B -1
C97 C -0.0135(9) 0.1745(17) 0.6692(11) 0.094(7) Uiso 0.50 1 d PDU B -1
C98 C 0.0014(16) 0.117(2) 0.7770(16) 0.160(14) Uiso 0.50 1 d PDU B -1
O99 O -0.0221(8) 0.2684(17) 0.7352(10) 0.162(9) Uiso 0.50 1 d PDU B -1

loop_
_atom_site_aniso_label
_atom_site_aniso_U_11
_atom_site_aniso_U_22
_atom_site_aniso_U_33
_atom_site_aniso_U_23
_atom_site_aniso_U_13
_atom_site_aniso_U_12
Pd1 0.0163(2) 0.0286(3) 0.0170(2) -0.0028(2) 0.00896(19) -0.0016(2)
Pd2 0.0171(2) 0.0297(3) 0.0181(2) -0.0023(2) 0.0109(2) -0.0016(2)
C1 0.026(4) 0.028(4) 0.027(3) 0.002(3) 0.018(3) 0.004(3)
C2 0.018(3) 0.028(4) 0.022(3) -0.004(3) 0.010(3) -0.002(3)
C3 0.051(5) 0.055(5) 0.040(4) 0.007(4) 0.034(4) 0.016(4)
C4 0.029(4) 0.037(4) 0.036(3) 0.002(3) 0.025(3) 0.003(3)
C5 0.028(4) 0.036(4) 0.031(3) 0.004(3) 0.016(3) 0.006(3)
C6 0.021(3) 0.032(4) 0.028(3) 0.007(3) 0.011(3) -0.004(3)
C7 0.033(4) 0.053(5) 0.034(4) 0.012(3) 0.013(3) 0.006(3)
C8 0.033(4) 0.051(5) 0.040(4) 0.017(4) 0.022(3) 0.011(4)
C9 0.007(3) 0.038(4) 0.032(3) 0.005(3) 0.007(3) 0.002(3)
C10 0.028(4) 0.029(4) 0.042(4) 0.002(3) 0.020(3) 0.000(3)
C11 0.014(3) 0.042(4) 0.027(3) -0.006(3) 0.010(3) -0.001(3)
C12 0.048(5) 0.041(5) 0.045(4) -0.015(3) 0.026(4) -0.011(4)
C21 0.029(3) 0.028(4) 0.029(3) 0.003(3) 0.021(3) -0.001(3)
C22 0.025(3) 0.030(3) 0.022(3) -0.002(3) 0.016(3) -0.003(3)
C23 0.030(4) 0.042(4) 0.030(3) -0.002(3) 0.020(3) -0.006(3)
C24 0.037(4) 0.046(5) 0.035(4) 0.009(3) 0.023(3) -0.001(3)
C25 0.036(4) 0.047(4) 0.031(4) 0.012(3) 0.016(3) -0.004(3)
C26 0.028(4) 0.041(4) 0.036(4) 0.008(3) 0.018(3) 0.003(3)
C31 0.018(3) 0.031(3) 0.023(3) 0.003(3) 0.011(3) 0.003(2)
C32 0.022(3) 0.037(4) 0.023(3) 0.002(3) 0.014(3) -0.002(3)
C33 0.023(3) 0.056(4) 0.017(3) 0.003(3) 0.009(3) -0.006(3)
C34 0.018(4) 0.060(5) 0.029(3) 0.011(3) 0.007(3) -0.001(3)
C35 0.021(3) 0.046(4) 0.041(4) 0.011(3) 0.017(3) 0.010(3)
C36 0.022(3) 0.038(4) 0.035(3) -0.002(3) 0.017(3) 0.002(3)
C37 0.046(4) 0.041(4) 0.027(4) 0.000(3) 0.023(3) 0.011(3)
C38 0.033(4) 0.042(4) 0.054(4) -0.003(3) 0.025(4) 0.006(3)
C41 0.016(3) 0.040(4) 0.018(3) -0.004(3) 0.007(3) -0.003(3)
C42 0.012(3) 0.043(4) 0.019(3) -0.003(3) 0.006(2) -0.001(3)
C43 0.025(4) 0.047(4) 0.034(4) -0.012(3) 0.020(3) -0.008(3)
C44 0.028(4) 0.070(5) 0.037(4) -0.026(4) 0.022(3) -0.012(3)
C45 0.025(4) 0.070(5) 0.036(4) -0.014(4) 0.023(3) -0.009(3)
C46 0.023(4) 0.048(4) 0.031(4) -0.002(3) 0.017(3) -0.006(3)
C51 0.021(3) 0.040(3) 0.023(3) -0.010(3) 0.015(3) -0.004(3)
C52 0.021(3) 0.042(4) 0.026(3) -0.003(3) 0.017(3) -0.007(3)
C53 0.032(4) 0.057(4) 0.021(3) -0.002(3) 0.015(3) -0.010(3)
C54 0.042(4) 0.055(4) 0.031(3) -0.019(3) 0.024(3) -0.023(3)
C55 0.044(4) 0.035(4) 0.043(4) -0.014(3) 0.031(3) -0.013(3)
C56 0.026(4) 0.034(3) 0.035(3) -0.010(3) 0.022(3) -0.006(3)
C57 0.047(5) 0.044(4) 0.027(4) -0.003(3) 0.021(3) -0.002(4)
C58 0.049(5) 0.032(4) 0.042(4) -0.004(3) 0.031(4) -0.004(3)
O1 0.018(2) 0.040(3) 0.022(2) 0.0007(19) 0.0088(19) -0.001(2)
O2 0.020(2) 0.028(3) 0.025(2) -0.0043(19) 0.0113(19) -0.0037(18)
N1 0.021(3) 0.026(3) 0.023(3) -0.001(2) 0.015(2) 0.000(2)
N2 0.022(3) 0.032(3) 0.015(2) -0.004(2) 0.010(2) 0.000(2)
N3 0.021(3) 0.029(3) 0.021(3) -0.002(2) 0.013(2) -0.001(2)
N4 0.007(2) 0.041(3) 0.020(3) 0.000(2) 0.006(2) 0.000(2)
S1 0.042(3) 0.105(4) 0.056(3) 0.003(3) 0.025(2) -0.002(2)
O3 0.023(6) 0.173(16) 0.144(16) -0.073(12) 0.039(8) 0.001(8)
O4 0.041(8) 0.209(18) 0.119(16) 0.088(13) 0.012(8) -0.058(9)
O5 0.112(13) 0.27(2) 0.029(6) -0.050(10) 0.018(7) 0.044(13)
C99 0.044(8) 0.027(7) 0.090(11) -0.024(7) 0.042(7) -0.018(6)
F1 0.090(9) 0.130(16) 0.074(8) 0.029(8) 0.044(7) 0.007(10)
F2 0.118(11) 0.096(10) 0.243(17) 0.075(11) 0.104(12) 0.075(8)
F3 0.118(11) 0.127(11) 0.185(14) -0.004(10) 0.094(11) -0.045(9)
S1' 0.051(3) 0.100(5) 0.030(3) -0.016(3) 0.018(3) 0.009(3)

loop_
_atom_type_symbol
_atom_type_description
_atom_type_scat_dispersion_real
_atom_type_scat_dispersion_imag
_atom_type_scat_source
C C 0.0033 0.0016 'International Tables Vol C Tables 4.2.6.8 and 6.1.1.4'
H H 0.0000 0.0000 'International Tables Vol C Tables 4.2.6.8 and 6.1.1.4'
N N 0.0061 0.0033 'International Tables Vol C Tables 4.2.6.8 and 6.1.1.4'
O O 0.0106 0.0060 'International Tables Vol C Tables 4.2.6.8 and 6.1.1.4'
F F 0.0171 0.0103 'International Tables Vol C Tables 4.2.6.8 and 6.1.1.4'
S S 0.1246 0.1234 'International Tables Vol C Tables 4.2.6.8 and 6.1.1.4'
Pd Pd -0.9988 1.0072 'International Tables Vol C Tables 4.2.6.8 and 6.1.1.4'

loop_
_geom_angle_atom_site_label_1
_geom_angle_atom_site_label_2
_geom_angle_atom_site_label_3
_geom_angle
_geom_angle_publ_flag
C2 Pd1 N4 81.3(2) y
C2 Pd1 N1 95.1(2) y
N4 Pd1 N1 175.0(2) y
C2 Pd1 O2 169.2(2) y
N4 Pd1 O2 88.30(18) y
N1 Pd1 O2 95.45(17) y
C1 Pd2 N3 81.8(2) y
C1 Pd2 N2 95.4(2) y
N3 Pd2 N2 176.0(2) y
C1 Pd2 O1 172.1(2) y
N3 Pd2 O1 90.78(18) y
N2 Pd2 O1 92.14(17) y
N1 C1 C21 125.8(5) y
N1 C1 Pd2 124.3(4) y
C21 C1 Pd2 109.4(4) y
N2 C2 C41 127.0(5) y
N2 C2 Pd1 124.0(4) y
C41 C2 Pd1 108.5(4) y
N3 C4 C5 121.3(6) y
N3 C4 C3 122.3(6) y
C5 C4 C3 116.4(6) y
C6 C5 C4 128.3(6) y
O1 C6 C5 126.2(6) y
O1 C6 C7 115.0(6) y
C5 C6 C7 118.8(6) y
N4 C9 C8 124.9(6) y
N4 C9 C10 119.1(6) y
C8 C9 C10 116.0(6) y
C11 C10 C9 120.5(6) y
O2 C11 C12 119.8(6) y
O2 C11 C10 124.4(6) y
C12 C11 C10 115.7(6) y
C26 C21 C22 119.0(6) y
C26 C21 C1 128.2(6) y
C22 C21 C1 112.7(5) y
C23 C22 N3 125.0(6) y
C23 C22 C21 119.7(6) y
N3 C22 C21 114.7(5) y
C24 C23 C22 119.4(6) y
C25 C24 C23 121.4(6) y
C24 C25 C26 119.9(6) y
C21 C26 C25 120.5(6) y
C36 C31 C32 122.8(6) y
C36 C31 N1 117.5(5) y
C32 C31 N1 119.6(5) y
C33 C32 C31 117.2(6) y
C33 C32 C37 120.8(6) y
C31 C32 C37 121.9(5) y
C34 C33 C32 121.5(6) y
C35 C34 C33 119.5(6) y
C34 C35 C36 121.4(6) y
C31 C36 C35 117.5(6) y
C31 C36 C38 121.7(6) y
C35 C36 C38 120.8(6) y
C43 C41 C42 119.5(6) y
C43 C41 C2 127.0(6) y
C42 C41 C2 113.4(5) y
C46 C42 C41 120.7(6) y
C46 C42 N4 125.1(6) y
C41 C42 N4 113.8(5) y
C44 C43 C41 119.1(6) y
C45 C44 C43 120.5(6) y
C46 C45 C44 121.7(6) y
C45 C46 C42 118.5(6) y
C52 C51 C56 123.1(6) y
C52 C51 N2 119.7(6) y
C56 C51 N2 117.1(5) y
C51 C52 C53 117.6(6) y
C51 C52 C57 122.7(6) y
C53 C52 C57 119.8(6) y
C54 C53 C52 119.9(6) y
C55 C54 C53 121.4(6) y
C56 C55 C54 120.4(7) y
C55 C56 C51 117.4(6) y
C55 C56 C58 121.8(6) y
C51 C56 C58 120.8(6) y
C6 O1 Pd2 120.4(4) y
C11 O2 Pd1 120.8(4) y
C1 N1 C31 122.7(5) y
C1 N1 Pd1 122.0(4) y
C31 N1 Pd1 114.8(4) y
C2 N2 C51 120.8(5) y
C2 N2 Pd2 122.7(4) y
C51 N2 Pd2 116.2(4) y
C4 N3 C22 125.9(5) y
C4 N3 Pd2 123.3(4) y
C22 N3 Pd2 110.4(4) y
C9 N4 C42 125.9(5) y
C9 N4 Pd1 125.0(4) y
C42 N4 Pd1 108.5(4) y
O3 S1 O4 117.0(10) ?
O3 S1 O5 115.5(9) ?
O4 S1 O5 113.6(9) ?
O3 S1 C99 100.3(11) ?
O4 S1 C99 106.3(9) ?
O5 S1 C99 101.4(11) ?
F3 C99 F2 105.6(11) ?
F3 C99 F1 99.2(11) ?
F2 C99 F1 99.7(12) ?
F3 C99 S1 115.9(11) ?
F2 C99 S1 117.1(10) ?
F1 C99 S1 116.6(11) ?
O4' S1' O5' 118.7(14) ?
O4' S1' O3' 114.6(16) ?
O5' S1' O3' 105.7(12) ?
O4' S1' C99' 107.5(13) ?
O5' S1' C99' 107.6(11) ?
O3' S1' C99' 101.1(11) ?
F3' C99' F2' 104.9(15) ?
F3' C99' F1' 91.8(14) ?
F2' C99' F1' 98.4(15) ?
F3' C99' S1' 120.9(13) ?
F2' C99' S1' 116.1(12) ?
F1' C99' S1' 120.1(14) ?
O99 C96 C97 114.4(17) ?
O99 C96 C98 119.5(17) ?
C97 C96 C98 126(3) ?

loop_
_geom_bond_atom_site_label_1
_geom_bond_atom_site_label_2
_geom_bond_distance
_geom_bond_publ_flag
Pd1 C2 1.932(6) y
Pd1 N4 2.026(5) y
Pd1 N1 2.043(5) y
Pd1 O2 2.131(4) y
Pd2 C1 1.949(6) y
Pd2 N3 1.989(5) y
Pd2 N2 2.048(5) y
Pd2 O1 2.078(4) y
C1 N1 1.286(7) y
C1 C21 1.487(8) y
C2 N2 1.282(7) y
C2 C41 1.503(8) y
C3 C4 1.510(8) y
C4 N3 1.318(8) y
C4 C5 1.412(9) y
C5 C6 1.394(9) y
C6 O1 1.266(7) y
C6 C7 1.498(9) y
C8 C9 1.491(9) y
C9 N4 1.284(8) y
C9 C10 1.500(9) y
C10 C11 1.498(9) y
C11 O2 1.219(8) y
C11 C12 1.493(9) y
C21 C26 1.385(9) y
C21 C22 1.413(8) y
C22 C23 1.396(8) y
C22 N3 1.412(7) y
C23 C24 1.376(9) y
C24 C25 1.369(9) y
C25 C26 1.387(9) y
C31 C36 1.383(8) y
C31 C32 1.392(8) y
C31 N1 1.470(7) y
C32 C33 1.387(8) y
C32 C37 1.509(9) y
C33 C34 1.381(10) y
C34 C35 1.370(10) y
C35 C36 1.393(9) y
C36 C38 1.504(9) y
C41 C43 1.388(9) y
C41 C42 1.400(9) y
C42 C46 1.386(8) y
C42 N4 1.441(8) y
C43 C44 1.380(9) y
C44 C45 1.373(10) y
C45 C46 1.367(9) y
C51 C52 1.384(8) y
C51 C56 1.407(9) y
C51 N2 1.456(7) y
C52 C53 1.396(9) y
C52 C57 1.489(9) y
C53 C54 1.384(10) y
C54 C55 1.380(10) y
C55 C56 1.380(9) y
C56 C58 1.492(9) y
S1 O3 1.419(10) ?
S1 O4 1.440(10) ?
S1 O5 1.452(11) ?
S1 C99 1.597(13) ?
C99 F3 1.349(12) ?
C99 F2 1.355(12) ?
C99 F1 1.365(13) ?
S1' O4' 1.425(14) ?
S1' O5' 1.447(12) ?
S1' O3' 1.469(13) ?
S1' C99' 1.600(14) ?
C99' F3' 1.326(14) ?
C99' F2' 1.354(14) ?
C99' F1' 1.358(14) ?
C96 O99 1.20(3) ?
C96 C97 1.40(2) ?
C96 C98 1.42(2) ?
